data_4306437
loop_
_publ_author_name
'Christine Goze'
'Nathalie Dupont'
'Elvira Beitler'
'Claudia Leiggener'
'Hongpeng Jia'
'Philippe Monbaron'
'Shi-Xia Liu'
'Antonia Neels'
'Andreas Hauser'
'Silvio Decurtins'

_publ_section_title
;
Ruthenium(II) Coordination Chemistry of a Fused Donor-Acceptor Ligand:
Synthesis, Characterization, and Photoinduced Electron-Transfer Reactions
of [{Ru(bpy)2}n(TTF-ppb)](PF6)2n (n= 1, 2)
;
_journal_name_full 'Inorganic Chemistry'
_journal_page_first 11010
_journal_page_last 11017
_journal_paper_doi 10.1021/ic801252t
_journal_volume 47
_journal_year 2008
_chemical_formula_sum 'C82.5 H72 F24 N14 P4 Ru2 S6'
_chemical_formula_weight 2233.92
_chemical_name_systematic
; 
 ? 
;
_space_group_IT_number 12
_symmetry_cell_setting monoclinic
_symmetry_space_group_name_Hall '-C 2y'
_symmetry_space_group_name_H-M 'C 1 2/m 1'
_atom_sites_solution_hydrogens geom
_atom_sites_solution_primary direct
_atom_sites_solution_secondary difmap
_audit_creation_method SHELXL-97
_cell_angle_alpha 90.00
_cell_angle_beta 98.558(10)
_cell_angle_gamma 90.00
_cell_formula_units_Z 4
_cell_length_a 15.6106(19)
_cell_length_b 25.8029(17)
_cell_length_c 23.333(3)
_cell_measurement_reflns_used 15838
_cell_measurement_temperature 173(2)
_cell_measurement_theta_max 25.51
_cell_measurement_theta_min 1.54
_cell_volume 9293.9(18)
_computing_cell_refinement 'STOE X-AREA'
_computing_data_collection 'STOE X-AREA'
_computing_data_reduction 'STOE X-RED'
_computing_structure_refinement 'SHELXL-97 (Sheldrick, 1997)'
_computing_structure_solution 'SHELXS-97 (Sheldrick, 1990)'
_diffrn_ambient_temperature 173(2)
_diffrn_detector_area_resol_mean 6.67
_diffrn_measured_fraction_theta_full 0.984
_diffrn_measured_fraction_theta_max 0.984
_diffrn_measurement_device_type 'STOE IPDS 2'
_diffrn_measurement_method 'rotation method'
_diffrn_radiation_monochromator graphite
_diffrn_radiation_source 'fine-focus sealed tube'
_diffrn_radiation_type MoK\a
_diffrn_radiation_wavelength 0.71073
_diffrn_reflns_av_R_equivalents 0.1468
_diffrn_reflns_av_sigmaI/netI 0.1121
_diffrn_reflns_limit_h_max 18
_diffrn_reflns_limit_h_min -18
_diffrn_reflns_limit_k_max 30
_diffrn_reflns_limit_k_min -28
_diffrn_reflns_limit_l_max 27
_diffrn_reflns_limit_l_min -27
_diffrn_reflns_number 37617
_diffrn_reflns_theta_full 25.25
_diffrn_reflns_theta_max 25.25
_diffrn_reflns_theta_min 1.54
_exptl_absorpt_coefficient_mu 0.629
_exptl_absorpt_correction_T_max 0.902
_exptl_absorpt_correction_T_min 0.767
_exptl_absorpt_correction_type multi-scan
_exptl_absorpt_process_details 'MULABS, (PLATON03, Speck, 2003)'
_exptl_crystal_colour orange
_exptl_crystal_density_diffrn 1.597
_exptl_crystal_density_method 'not measured'
_exptl_crystal_description rod
_exptl_crystal_F_000 4500
_exptl_crystal_size_max 0.25
_exptl_crystal_size_mid 0.20
_exptl_crystal_size_min 0.15
_refine_diff_density_max 1.385
_refine_diff_density_min -0.700
_refine_diff_density_rms 0.151
_refine_ls_extinction_coef 0.00142(15)
_refine_ls_extinction_expression Fc^*^=kFc[1+0.001xFc^2^\l^3^/sin(2\q)]^-1/4^
_refine_ls_extinction_method SHELXL
_refine_ls_goodness_of_fit_ref 1.010
_refine_ls_hydrogen_treatment constr
_refine_ls_matrix_type full
_refine_ls_number_parameters 578
_refine_ls_number_reflns 8484
_refine_ls_number_restraints 35
_refine_ls_restrained_S_all 1.031
_refine_ls_R_factor_all 0.1382
_refine_ls_R_factor_gt 0.0838
_refine_ls_shift/su_max 0.000
_refine_ls_shift/su_mean 0.000
_refine_ls_structure_factor_coef Fsqd
_refine_ls_weighting_details 'calc w=1/[\s^2^(Fo^2^)+(0.1197P)^2^] where P=(Fo^2^+2Fc^2^)/3'
_refine_ls_weighting_scheme calc
_refine_ls_wR_factor_gt 0.1917
_refine_ls_wR_factor_ref 0.2201
_reflns_number_gt 5211
_reflns_number_total 8484
_reflns_threshold_expression >2sigma(I)
_cod_data_source_file ic801252t_si_001.cif
_cod_data_source_block cg82
_cod_original_formula_sum 'C82.50 H72 F24 N14 P4 Ru2 S6'
_cod_database_code 4306437

loop_
_symmetry_equiv_pos_as_xyz
'x, y, z'
'-x, y, -z'
'x+1/2, y+1/2, z'
'-x+1/2, y+1/2, -z'
'-x, -y, -z'
'x, -y, z'
'-x+1/2, -y+1/2, -z'
'x+1/2, -y+1/2, z'

loop_
_atom_site_label
_atom_site_type_symbol
_atom_site_fract_x
_atom_site_fract_y
_atom_site_fract_z
_atom_site_U_iso_or_equiv
_atom_site_adp_type
_atom_site_occupancy
_atom_site_symmetry_multiplicity
_atom_site_calc_flag
_atom_site_refinement_flags
_atom_site_disorder_assembly
_atom_site_disorder_group
C1 C 0.3856(5) -0.3651(3) 0.0253(3) 0.0467(18) Uani 1 1 d . . .
H1A H 0.3822 -0.3284 0.0270 0.056 Uiso 1 1 calc R . .
C2 C 0.3950(5) -0.3884(3) -0.0264(3) 0.0438(18) Uani 1 1 d . . .
H2A H 0.4002 -0.3673 -0.0591 0.053 Uiso 1 1 calc R . .
C3 C 0.3971(5) -0.4417(3) -0.0318(3) 0.0418(18) Uani 1 1 d . . .
H3A H 0.4007 -0.4577 -0.0681 0.050 Uiso 1 1 calc R . .
C4 C 0.3939(5) -0.4720(3) 0.0190(3) 0.0383(16) Uani 1 1 d . . .
C5 C 0.3871(4) -0.4455(3) 0.0701(3) 0.0373(16) Uani 1 1 d . . .
C6 C 0.3828(5) -0.4730(3) 0.1235(3) 0.0350(15) Uani 1 1 d . . .
C7 C 0.3839(5) -0.4722(3) 0.2219(3) 0.0424(18) Uani 1 1 d . . .
C8 C 0.3873(6) -0.4453(3) 0.2748(3) 0.052(2) Uani 1 1 d . . .
H8A H 0.3908 -0.4086 0.2757 0.062 Uiso 1 1 calc R . .
C9 C 0.3854(6) -0.4727(4) 0.3252(4) 0.059(2) Uani 1 1 d . . .
C10 C 0.3865(11) -0.5000 0.4324(6) 0.073(4) Uani 1 2 d S . .
C11 C 0.3894(12) -0.5000 0.4894(6) 0.084(5) Uani 1 2 d S . .
C12 C 0.3838(9) -0.4739(6) 0.5958(5) 0.106(5) Uani 1 1 d . . .
C13 C 0.3083 -0.3849 0.6134 0.194 Uani 0.35 1 d PD A 1
H13A H 0.2946 -0.3981 0.5733 0.233 Uiso 0.35 1 calc PR A 1
H13B H 0.2531 -0.3835 0.6294 0.233 Uiso 0.35 1 calc PR A 1
C13A C 0.3235 -0.3747 0.6438 0.194 Uani 0.65 1 d PD A 2
H13C H 0.2850 -0.3732 0.6061 0.233 Uiso 0.65 1 calc PR A 2
H13D H 0.2935 -0.3625 0.6759 0.233 Uiso 0.65 1 calc PR A 2
C14 C 0.3440 -0.3242 0.6097 0.194 Uani 0.35 1 d PD A 1
H14A H 0.3047 -0.3069 0.5782 0.233 Uiso 0.35 1 calc PR A 1
H14B H 0.3350 -0.3069 0.6463 0.233 Uiso 0.35 1 calc PR A 1
C14A C 0.4143 -0.3507 0.6434 0.194 Uani 0.65 1 d PD A 2
H14C H 0.4539 -0.3598 0.6792 0.233 Uiso 0.65 1 calc PR A 2
H14D H 0.4399 -0.3629 0.6094 0.233 Uiso 0.65 1 calc PR A 2
C15A C 0.3979 -0.2939 0.6401 0.194 Uani 0.65 1 d PD A 2
H15A H 0.3379 -0.2876 0.6222 0.291 Uiso 0.65 1 calc PR A 2
H15B H 0.4375 -0.2776 0.6167 0.291 Uiso 0.65 1 calc PR A 2
H15C H 0.4073 -0.2792 0.6792 0.291 Uiso 0.65 1 calc PR A 2
C15 C 0.4349 -0.3113 0.6002 0.194 Uani 0.35 1 d PD A 1
H15D H 0.4750 -0.3375 0.6191 0.291 Uiso 0.35 1 calc PR A 1
H15E H 0.4511 -0.2771 0.6167 0.291 Uiso 0.35 1 calc PR A 1
H15F H 0.4379 -0.3109 0.5585 0.291 Uiso 0.35 1 calc PR A 1
C16 C 0.1827(5) -0.4105(3) 0.0879(4) 0.055(2) Uani 1 1 d . . .
H16A H 0.2135 -0.4170 0.0565 0.066 Uiso 1 1 calc R . .
C17 C 0.0983(6) -0.4254(3) 0.0817(5) 0.062(2) Uani 1 1 d . . .
H17A H 0.0716 -0.4408 0.0465 0.074 Uiso 1 1 calc R . .
C18 C 0.0526(7) -0.4181(4) 0.1262(5) 0.074(3) Uani 1 1 d . . .
H18A H -0.0062 -0.4289 0.1229 0.089 Uiso 1 1 calc R . .
C19 C 0.0931(6) -0.3948(4) 0.1762(5) 0.068(3) Uani 1 1 d . . .
H19A H 0.0620 -0.3888 0.2077 0.081 Uiso 1 1 calc R . .
C20 C 0.1797(6) -0.3800(3) 0.1805(4) 0.050(2) Uani 1 1 d . . .
C21 C 0.2278(5) -0.3536(3) 0.2318(4) 0.049(2) Uani 1 1 d . . .
C22 C 0.1917(8) -0.3406(4) 0.2801(5) 0.074(3) Uani 1 1 d . . .
H22A H 0.1338 -0.3503 0.2827 0.089 Uiso 1 1 calc R . .
C23 C 0.2393(7) -0.3135(4) 0.3244(5) 0.072(3) Uani 1 1 d . . .
H23A H 0.2154 -0.3060 0.3586 0.087 Uiso 1 1 calc R . .
C24 C 0.3218(9) -0.2972(4) 0.3190(4) 0.078(3) Uani 1 1 d . . .
H24A H 0.3543 -0.2763 0.3479 0.094 Uiso 1 1 calc R . .
C25 C 0.3560(7) -0.3125(3) 0.2695(4) 0.060(2) Uani 1 1 d . . .
H25A H 0.4134 -0.3024 0.2658 0.072 Uiso 1 1 calc R . .
C26 C 0.5493(5) -0.3642(4) 0.1905(4) 0.0508(19) Uani 1 1 d . . .
H26A H 0.5452 -0.4009 0.1921 0.061 Uiso 1 1 calc R . .
C27 C 0.6292(6) -0.3423(4) 0.2058(4) 0.059(2) Uani 1 1 d . . .
H27A H 0.6788 -0.3631 0.2178 0.071 Uiso 1 1 calc R . .
C28 C 0.6358(7) -0.2882(4) 0.2034(4) 0.070(3) Uani 1 1 d . . .
H28A H 0.6895 -0.2712 0.2149 0.083 Uiso 1 1 calc R . .
C29 C 0.5625(6) -0.2609(4) 0.1839(4) 0.061(2) Uani 1 1 d . . .
H29A H 0.5659 -0.2243 0.1814 0.073 Uiso 1 1 calc R . .
C30 C 0.4839(6) -0.2847(3) 0.1679(4) 0.050(2) Uani 1 1 d . . .
C31 C 0.4014(6) -0.2579(3) 0.1435(3) 0.047(2) Uani 1 1 d . . .
C32 C 0.3944(7) -0.2050(4) 0.1366(4) 0.064(2) Uani 1 1 d . . .
H32A H 0.4416 -0.1828 0.1503 0.077 Uiso 1 1 calc R . .
C33 C 0.3178(7) -0.1853(4) 0.1097(5) 0.068(3) Uani 1 1 d . . .
H33A H 0.3113 -0.1489 0.1046 0.082 Uiso 1 1 calc R . .
C34 C 0.2499(6) -0.2174(4) 0.0898(4) 0.060(2) Uani 1 1 d . . .
H34A H 0.1970 -0.2038 0.0703 0.073 Uiso 1 1 calc R . .
C35 C 0.2604(6) -0.2710(3) 0.0990(4) 0.054(2) Uani 1 1 d . . .
H35A H 0.2139 -0.2937 0.0853 0.064 Uiso 1 1 calc R . .
C36 C 0.5187(16) 0.0000 0.2758(13) 0.140(9) Uani 1 2 d S . .
H36A H 0.4889 0.0286 0.2534 0.211 Uiso 0.50 1 calc PR . .
H36B H 0.5136 0.0044 0.3169 0.211 Uiso 0.50 1 calc PR . .
H36C H 0.4922 -0.0330 0.2619 0.211 Uiso 0.50 1 calc PR . .
C37 C 0.6098(16) 0.0000 0.2688(10) 0.101(6) Uani 1 2 d S . .
C38 C 0.2516(10) 0.0000 0.2300(7) 0.098(6) Uani 1 2 d S . .
H38A H 0.2725 -0.0358 0.2350 0.147 Uiso 0.50 1 calc PR . .
H38B H 0.2538 0.0164 0.2680 0.147 Uiso 0.50 1 calc PR . .
H38C H 0.2884 0.0193 0.2069 0.147 Uiso 0.50 1 calc PR . .
C39 C 0.1615(10) 0.0000 0.1998(6) 0.068(4) Uani 1 2 d S . .
C40 C 0.3698(19) 0.0188(11) 0.4678(15) 0.248(10) Uiso 0.50 1 d PD . .
C41 C 0.391(2) 0.0696(11) 0.4809(16) 0.248(10) Uiso 0.50 1 d PD . .
H41A H 0.4095 0.0918 0.4527 0.298 Uiso 0.50 1 calc PR . .
C42 C 0.385(3) 0.0879(15) 0.5355(17) 0.248(10) Uiso 0.50 1 d PD . .
H42A H 0.3999 0.1227 0.5456 0.298 Uiso 0.50 1 calc PR . .
C43 C 0.356(3) 0.056(2) 0.5753(16) 0.248(10) Uiso 0.50 1 d PD . .
H43A H 0.3495 0.0688 0.6124 0.298 Uiso 0.50 1 calc PR . .
C44 C 0.337(3) 0.005(2) 0.5622(16) 0.248(10) Uiso 0.50 1 d PD . .
H44A H 0.3184 -0.0173 0.5907 0.298 Uiso 0.50 1 calc PR . .
C45 C 0.344(3) -0.0148(15) 0.5085(17) 0.248(10) Uiso 0.50 1 d PD . .
H45A H 0.3323 -0.0502 0.4994 0.298 Uiso 0.50 1 calc PR . .
C46 C 0.374(2) 0.0000 0.4118(15) 0.248(10) Uiso 1 2 d SD . .
H46A H 0.3447 -0.0337 0.4068 0.372 Uiso 0.50 1 calc PR . .
H46B H 0.4345 -0.0039 0.4064 0.372 Uiso 0.50 1 calc PR . .
H46C H 0.3449 0.0245 0.3831 0.372 Uiso 0.50 1 calc PR . .
C47 C 0.3296(14) -0.2583(18) 0.4846(19) 0.245(16) Uiso 0.50 1 d PD . .
H47A H 0.3853 -0.2639 0.4739 0.294 Uiso 0.50 1 calc PR . .
C48 C 0.307(2) -0.2124(14) 0.5027(15) 0.245(16) Uiso 0.50 1 d PD . .
H48A H 0.3482 -0.1851 0.5048 0.294 Uiso 0.25 1 calc PR B 2
C49 C 0.230(3) -0.2022(8) 0.5183(18) 0.245(16) Uiso 0.50 1 d PD . .
H49A H 0.2165 -0.1686 0.5311 0.294 Uiso 0.50 1 calc PR . .
C50 C 0.372(5) -0.169(3) 0.507(4) 0.245(16) Uiso 0.25 1 d PD C 1
H50A H 0.3923 -0.1617 0.5475 0.367 Uiso 0.25 1 calc PR C 1
H50B H 0.3444 -0.1385 0.4875 0.367 Uiso 0.25 1 calc PR C 1
H50C H 0.4207 -0.1800 0.4875 0.367 Uiso 0.25 1 calc PR C 1
F1 F 0.4206(6) -0.1214(3) 0.2375(4) 0.129(3) Uani 1 1 d . . .
F2 F 0.4658(5) -0.1978(3) 0.2757(4) 0.126(3) Uani 1 1 d . . .
F3 F 0.4041(6) -0.1786(3) 0.3546(3) 0.121(3) Uani 1 1 d . . .
F4 F 0.3650(6) -0.1027(3) 0.3160(4) 0.137(3) Uani 1 1 d . . .
F5 F 0.3286(5) -0.1776(3) 0.2671(4) 0.115(3) Uani 1 1 d . . .
F6 F 0.5015(5) -0.1245(4) 0.3250(4) 0.135(3) Uani 1 1 d . . .
F7 F 0.2504(5) 0.0000 0.0918(4) 0.088(3) Uani 1 2 d S . .
F8 F 0.2905(5) 0.0000 0.0027(3) 0.0659(19) Uani 1 2 d S . .
F9 F 0.4311(4) 0.0000 0.0440(3) 0.0644(19) Uani 1 2 d S . .
F10 F 0.3924(5) 0.0000 0.1322(3) 0.081(2) Uani 1 2 d S . .
F11 F 0.3419(4) -0.0616(2) 0.0666(3) 0.0848(18) Uani 1 1 d . . .
F12 F 0.0209(4) -0.2239(2) 0.0478(2) 0.0767(16) Uani 1 1 d . . .
F13 F 0.0986(4) -0.2667(2) -0.0101(3) 0.0849(18) Uani 1 1 d . . .
F14 F 0.0224(6) -0.3104(3) 0.0492(3) 0.114(3) Uani 1 1 d . . .
N1 N 0.3810(4) -0.3930(2) 0.0741(3) 0.0401(14) Uani 1 1 d . . .
N2 N 0.3795(4) -0.4442(2) 0.1720(3) 0.0387(14) Uani 1 1 d . . .
N3 N 0.2261(4) -0.3870(2) 0.1354(3) 0.0423(15) Uani 1 1 d . . .
N4 N 0.3112(5) -0.3409(2) 0.2272(3) 0.0488(16) Uani 1 1 d . . .
N5 N 0.4767(5) -0.3376(3) 0.1734(3) 0.0516(17) Uani 1 1 d . . .
N6 N 0.3349(4) -0.2908(2) 0.1267(3) 0.0426(15) Uani 1 1 d . . .
N7 N 0.6800(13) 0.0000 0.2578(11) 0.139(8) Uani 1 2 d S . .
N8 N 0.0954(8) 0.0000 0.1763(5) 0.066(3) Uani 1 2 d S . .
P1 P 0.41408(19) -0.15100(12) 0.29702(14) 0.0748(8) Uani 1 1 d . . .
P2 P 0.3408(2) 0.0000 0.06796(15) 0.0546(8) Uani 1 2 d S . .
P3 P 0.0000 -0.26880(15) 0.0000 0.0678(10) Uani 1 2 d S . .
Ru1 Ru 0.35415(4) -0.36613(2) 0.15215(3) 0.0389(2) Uani 1 1 d . . .
S1 S 0.3830(2) -0.44266(12) 0.39144(11) 0.0814(9) Uani 1 1 d . . .
S2 S 0.3943(3) -0.44356(15) 0.53009(13) 0.1011(11) Uani 1 1 d . . .
S3 S 0.3815(3) -0.4361(2) 0.65802(15) 0.151(2) Uani 1 1 d D . .

loop_
_atom_site_aniso_label
_atom_site_aniso_U_11
_atom_site_aniso_U_22
_atom_site_aniso_U_33
_atom_site_aniso_U_23
_atom_site_aniso_U_13
_atom_site_aniso_U_12
C1 0.050(4) 0.033(4) 0.059(5) 0.005(4) 0.015(4) 0.006(4)
C2 0.049(5) 0.042(4) 0.042(4) 0.005(3) 0.013(4) 0.001(3)
C3 0.036(4) 0.043(5) 0.044(4) 0.004(3) -0.002(3) -0.001(3)
C4 0.041(4) 0.031(4) 0.045(4) -0.001(3) 0.011(3) 0.003(3)
C5 0.032(4) 0.035(4) 0.045(4) 0.005(3) 0.008(3) -0.001(3)
C6 0.037(4) 0.030(4) 0.037(4) -0.001(3) 0.003(3) -0.003(3)
C7 0.052(5) 0.035(4) 0.039(4) -0.005(3) 0.003(3) -0.002(3)
C8 0.079(6) 0.030(4) 0.047(5) 0.000(3) 0.011(4) -0.004(4)
C9 0.070(6) 0.054(5) 0.053(5) -0.006(4) 0.009(4) 0.002(4)
C10 0.101(12) 0.078(10) 0.041(7) 0.000 0.011(7) 0.000
C11 0.102(12) 0.103(13) 0.048(8) 0.000 0.009(8) 0.000
C12 0.105(9) 0.163(15) 0.054(6) -0.007(6) 0.025(6) 0.025(8)
C13 0.174 0.207 0.213 -0.020 0.066 0.014
C13A 0.174 0.207 0.213 -0.020 0.066 0.014
C14 0.174 0.207 0.213 -0.020 0.066 0.014
C14A 0.174 0.207 0.213 -0.020 0.066 0.014
C15A 0.174 0.207 0.213 -0.020 0.066 0.014
C15 0.174 0.207 0.213 -0.020 0.066 0.014
C16 0.048(5) 0.044(5) 0.073(6) -0.003(4) 0.003(4) 0.002(4)
C17 0.045(5) 0.047(5) 0.092(7) -0.010(5) 0.011(5) 0.000(4)
C18 0.055(6) 0.049(6) 0.116(9) -0.004(6) 0.008(6) -0.014(5)
C19 0.051(6) 0.060(6) 0.097(8) -0.003(5) 0.024(5) -0.007(5)
C20 0.062(5) 0.038(5) 0.052(5) 0.007(3) 0.016(4) 0.000(4)
C21 0.045(5) 0.042(5) 0.062(5) 0.006(4) 0.013(4) 0.005(3)
C22 0.080(7) 0.074(7) 0.074(7) -0.004(6) 0.030(6) -0.001(6)
C23 0.082(7) 0.072(7) 0.069(6) -0.010(5) 0.027(6) -0.015(6)
C24 0.149(11) 0.043(6) 0.046(5) -0.011(4) 0.022(6) 0.004(6)
C25 0.090(7) 0.044(5) 0.048(5) -0.007(4) 0.016(5) -0.012(5)
C26 0.049(5) 0.045(5) 0.058(5) -0.002(4) 0.007(4) 0.006(4)
C27 0.046(5) 0.058(6) 0.075(6) 0.007(5) 0.010(4) -0.002(4)
C28 0.063(6) 0.067(7) 0.076(7) 0.001(5) 0.003(5) -0.007(5)
C29 0.056(6) 0.056(6) 0.074(6) -0.009(5) 0.020(5) -0.018(4)
C30 0.057(5) 0.042(5) 0.053(5) 0.000(4) 0.021(4) -0.001(4)
C31 0.064(5) 0.032(4) 0.043(4) 0.002(3) 0.002(4) -0.005(4)
C32 0.079(7) 0.045(5) 0.071(6) 0.003(4) 0.021(5) -0.002(5)
C33 0.091(8) 0.033(5) 0.086(7) 0.009(5) 0.033(6) 0.010(5)
C34 0.064(6) 0.053(6) 0.065(6) 0.011(4) 0.009(5) 0.022(5)
C35 0.050(5) 0.054(6) 0.057(5) -0.003(4) 0.006(4) 0.011(4)
C36 0.13(2) 0.070(14) 0.23(3) 0.000 0.056(19) 0.000
C37 0.108(16) 0.065(12) 0.129(16) 0.000 0.008(14) 0.000
C38 0.065(10) 0.161(19) 0.068(10) 0.000 0.007(8) 0.000
C39 0.063(10) 0.077(10) 0.066(9) 0.000 0.011(8) 0.000
F1 0.169(8) 0.102(6) 0.129(6) -0.013(5) 0.062(6) -0.047(5)
F2 0.101(6) 0.116(6) 0.161(7) -0.056(6) 0.022(5) 0.017(5)
F3 0.169(8) 0.106(6) 0.088(5) 0.001(4) 0.021(5) -0.028(5)
F4 0.152(8) 0.086(6) 0.188(9) -0.017(5) 0.078(7) 0.025(5)
F5 0.074(4) 0.130(7) 0.137(6) 0.013(5) 0.004(4) -0.029(4)
F6 0.108(6) 0.133(7) 0.164(8) -0.066(6) 0.022(5) -0.040(5)
F7 0.053(5) 0.143(9) 0.067(5) 0.000 0.014(4) 0.000
F8 0.056(4) 0.077(5) 0.063(4) 0.000 0.004(3) 0.000
F9 0.047(4) 0.075(5) 0.071(5) 0.000 0.008(3) 0.000
F10 0.060(5) 0.119(7) 0.060(5) 0.000 0.000(4) 0.000
F11 0.086(4) 0.054(4) 0.109(5) 0.014(3) -0.004(4) -0.012(3)
F12 0.089(4) 0.072(4) 0.073(4) 0.004(3) 0.024(3) 0.006(3)
F13 0.085(4) 0.085(4) 0.093(4) 0.011(3) 0.041(3) 0.022(3)
F14 0.151(7) 0.076(5) 0.127(6) 0.046(4) 0.061(5) 0.040(4)
N1 0.044(4) 0.027(3) 0.050(4) 0.004(3) 0.008(3) 0.004(3)
N2 0.045(4) 0.036(4) 0.036(3) 0.000(3) 0.006(3) -0.003(3)
N3 0.045(4) 0.032(3) 0.050(4) 0.000(3) 0.008(3) 0.009(3)
N4 0.059(4) 0.029(4) 0.060(4) -0.001(3) 0.015(3) -0.001(3)
N5 0.054(4) 0.041(4) 0.060(4) -0.011(3) 0.008(3) 0.002(3)
N6 0.042(4) 0.037(4) 0.050(4) -0.008(3) 0.010(3) -0.002(3)
N7 0.088(13) 0.095(13) 0.23(2) 0.000 -0.002(14) 0.000
N8 0.058(7) 0.081(9) 0.058(7) 0.000 0.006(6) 0.000
P1 0.0704(17) 0.0676(18) 0.090(2) -0.0149(15) 0.0248(15) -0.0098(14)
P2 0.0423(17) 0.058(2) 0.063(2) 0.000 0.0052(15) 0.000
P3 0.083(3) 0.057(2) 0.068(2) 0.000 0.030(2) 0.000
Ru1 0.0421(3) 0.0283(3) 0.0472(4) -0.0009(3) 0.0100(2) -0.0005(3)
S1 0.129(3) 0.0695(18) 0.0457(13) -0.0063(12) 0.0135(15) 0.0058(16)
S2 0.132(3) 0.116(3) 0.0560(16) -0.0157(17) 0.0164(17) 0.017(2)
S3 0.129(3) 0.264(6) 0.060(2) -0.041(3) 0.018(2) 0.044(4)

loop_
_atom_type_symbol
_atom_type_description
_atom_type_scat_dispersion_real
_atom_type_scat_dispersion_imag
_atom_type_scat_source
C C 0.0033 0.0016 'International Tables Vol C Tables 4.2.6.8 and 6.1.1.4'
H H 0.0000 0.0000 'International Tables Vol C Tables 4.2.6.8 and 6.1.1.4'
F F 0.0171 0.0103 'International Tables Vol C Tables 4.2.6.8 and 6.1.1.4'
N N 0.0061 0.0033 'International Tables Vol C Tables 4.2.6.8 and 6.1.1.4'
P P 0.1023 0.0942 'International Tables Vol C Tables 4.2.6.8 and 6.1.1.4'
Ru Ru -1.2594 0.8363 'International Tables Vol C Tables 4.2.6.8 and 6.1.1.4'
S S 0.1246 0.1234 'International Tables Vol C Tables 4.2.6.8 and 6.1.1.4'

loop_
_geom_angle_atom_site_label_1
_geom_angle_atom_site_label_2
_geom_angle_atom_site_label_3
_geom_angle
_geom_angle_site_symmetry_1
_geom_angle_site_symmetry_3
_geom_angle_publ_flag
N1 C1 C2 122.0(7) . . ?
N1 C1 H1A 119.0 . . ?
C2 C1 H1A 119.0 . . ?
C1 C2 C3 121.4(7) . . ?
C1 C2 H2A 119.3 . . ?
C3 C2 H2A 119.3 . . ?
C2 C3 C4 117.7(7) . . ?
C2 C3 H3A 121.2 . . ?
C4 C3 H3A 121.2 . . ?
C5 C4 C3 117.4(7) . . ?
C5 C4 C4 119.4(4) . 6_545 ?
C3 C4 C4 123.2(4) . 6_545 ?
N1 C5 C4 124.2(7) . . ?
N1 C5 C6 114.6(7) . . ?
C4 C5 C6 121.2(7) . . ?
N2 C6 C6 123.2(4) . 6_545 ?
N2 C6 C5 117.4(6) . . ?
C6 C6 C5 119.4(4) 6_545 . ?
N2 C7 C8 118.6(7) . . ?
N2 C7 C7 122.0(4) . 6_545 ?
C8 C7 C7 119.4(5) . 6_545 ?
C9 C8 C7 119.5(8) . . ?
C9 C8 H8A 120.2 . . ?
C7 C8 H8A 120.2 . . ?
C8 C9 C9 120.9(5) . 6_545 ?
C8 C9 S1 122.5(7) . . ?
C9 C9 S1 116.6(3) 6_545 . ?
C11 C10 S1 122.7(4) . 6_545 ?
C11 C10 S1 122.7(4) . . ?
S1 C10 S1 114.6(7) 6_545 . ?
C10 C11 S2 122.8(4) . . ?
C10 C11 S2 122.8(4) . 6_545 ?
S2 C11 S2 114.3(8) . 6_545 ?
C12 C12 S2 116.6(5) 6_545 . ?
C12 C12 S3 123.8(5) 6_545 . ?
S2 C12 S3 119.5(9) . . ?
C14 C13 S3 119.45(18) . . ?
C14 C13 H13A 107.5 . . ?
S3 C13 H13A 107.5 . . ?
C14 C13 H13B 107.5 . . ?
S3 C13 H13B 107.5 . . ?
H13A C13 H13B 107.0 . . ?
C14A C13A S3 85.30(18) . . ?
C14A C13A H13C 114.4 . . ?
S3 C13A H13C 114.4 . . ?
C14A C13A H13D 114.4 . . ?
S3 C13A H13D 114.4 . . ?
H13C C13A H13D 111.6 . . ?
C15 C14 C13 122.9 . . ?
C15 C14 H14A 106.6 . . ?
C13 C14 H14A 106.6 . . ?
C15 C14 H14B 106.6 . . ?
C13 C14 H14B 106.6 . . ?
H14A C14 H14B 106.6 . . ?
C15A C14A C13A 104.0 . . ?
C15A C14A S3 155.61(11) . . ?
C13A C14A S3 52.51(11) . . ?
C15A C14A H14C 111.0 . . ?
C13A C14A H14C 111.0 . . ?
S3 C14A H14C 76.9 . . ?
C15A C14A H14D 111.0 . . ?
C13A C14A H14D 111.0 . . ?
S3 C14A H14D 86.6 . . ?
H14C C14A H14D 109.0 . . ?
C14A C15A H15A 109.5 . . ?
C14A C15A H15B 109.5 . . ?
H15A C15A H15B 109.5 . . ?
C14A C15A H15C 109.5 . . ?
H15A C15A H15C 109.5 . . ?
H15B C15A H15C 109.5 . . ?
C14 C15 H15D 109.5 . . ?
C14 C15 H15E 109.5 . . ?
H15D C15 H15E 109.5 . . ?
C14 C15 H15F 109.5 . . ?
H15D C15 H15F 109.5 . . ?
H15E C15 H15F 109.5 . . ?
N3 C16 C17 125.0(9) . . ?
N3 C16 H16A 117.5 . . ?
C17 C16 H16A 117.5 . . ?
C18 C17 C16 119.4(10) . . ?
C18 C17 H17A 120.3 . . ?
C16 C17 H17A 120.3 . . ?
C17 C18 C19 118.7(9) . . ?
C17 C18 H18A 120.7 . . ?
C19 C18 H18A 120.7 . . ?
C18 C19 C20 119.9(10) . . ?
C18 C19 H19A 120.1 . . ?
C20 C19 H19A 120.1 . . ?
N3 C20 C19 121.6(8) . . ?
N3 C20 C21 114.6(7) . . ?
C19 C20 C21 123.7(8) . . ?
N4 C21 C22 121.2(9) . . ?
N4 C21 C20 115.1(7) . . ?
C22 C21 C20 123.6(8) . . ?
C23 C22 C21 120.1(10) . . ?
C23 C22 H22A 120.0 . . ?
C21 C22 H22A 120.0 . . ?
C22 C23 C24 119.7(10) . . ?
C22 C23 H23A 120.2 . . ?
C24 C23 H23A 120.2 . . ?
C23 C24 C25 117.7(10) . . ?
C23 C24 H24A 121.1 . . ?
C25 C24 H24A 121.1 . . ?
N4 C25 C24 122.7(10) . . ?
N4 C25 H25A 118.6 . . ?
C24 C25 H25A 118.6 . . ?
N5 C26 C27 124.5(9) . . ?
N5 C26 H26A 117.8 . . ?
C27 C26 H26A 117.8 . . ?
C26 C27 C28 118.1(9) . . ?
C26 C27 H27A 120.9 . . ?
C28 C27 H27A 120.9 . . ?
C29 C28 C27 117.7(9) . . ?
C29 C28 H28A 121.1 . . ?
C27 C28 H28A 121.1 . . ?
C28 C29 C30 122.1(10) . . ?
C28 C29 H29A 118.9 . . ?
C30 C29 H29A 118.9 . . ?
C29 C30 N5 120.0(8) . . ?
C29 C30 C31 125.5(8) . . ?
N5 C30 C31 114.5(7) . . ?
N6 C31 C32 123.0(8) . . ?
N6 C31 C30 113.6(7) . . ?
C32 C31 C30 123.4(8) . . ?
C33 C32 C31 118.1(9) . . ?
C33 C32 H32A 120.9 . . ?
C31 C32 H32A 120.9 . . ?
C32 C33 C34 120.8(9) . . ?
C32 C33 H33A 119.6 . . ?
C34 C33 H33A 119.6 . . ?
C33 C34 C35 118.5(9) . . ?
C33 C34 H34A 120.7 . . ?
C35 C34 H34A 120.7 . . ?
N6 C35 C34 121.3(9) . . ?
N6 C35 H35A 119.3 . . ?
C34 C35 H35A 119.3 . . ?
C37 C36 H36A 109.5 . . ?
C37 C36 H36B 109.5 . . ?
H36A C36 H36B 109.5 . . ?
C37 C36 H36C 109.5 . . ?
H36A C36 H36C 109.5 . . ?
H36B C36 H36C 109.5 . . ?
N7 C37 C36 174(3) . . ?
C39 C38 H38A 109.5 . . ?
C39 C38 H38B 109.5 . . ?
H38A C38 H38B 109.5 . . ?
C39 C38 H38C 109.5 . . ?
H38A C38 H38C 109.5 . . ?
H38B C38 H38C 109.5 . . ?
N8 C39 C38 178.3(16) . . ?
C40 C40 C45 85(3) 6 6 ?
C40 C40 C41 162.5(14) 6 . ?
C45 C40 C41 90(3) 6 . ?
C40 C40 C45 51.3(15) 6 . ?
C45 C40 C45 33(4) 6 . ?
C41 C40 C45 122(2) . . ?
C40 C40 C46 69.8(12) 6 6 ?
C45 C40 C46 148(4) 6 6 ?
C41 C40 C46 119.6(18) . 6 ?
C45 C40 C46 118.5(18) . 6 ?
C40 C40 C46 69.8(12) 6 . ?
C45 C40 C46 148(4) 6 . ?
C41 C40 C46 119.6(18) . . ?
C45 C40 C46 118.5(18) . . ?
C46 C40 C46 0.000(3) 6 . ?
C40 C41 C42 119(2) . . ?
C40 C41 H41A 120.5 . . ?
C42 C41 H41A 120.5 . . ?
C43 C42 C41 119.7(15) . . ?
C43 C42 H42A 120.1 . . ?
C41 C42 H42A 120.1 . . ?
C42 C43 C44 120.9(17) . . ?
C42 C43 C45 77.2(19) . 6 ?
C44 C43 C45 44(2) . 6 ?
C42 C43 H43A 119.6 . . ?
C44 C43 H43A 119.6 . . ?
C45 C43 H43A 162.0 6 . ?
C45 C44 C43 120.6(15) . . ?
C45 C44 H44A 119.7 . . ?
C43 C44 H44A 119.7 . . ?
C44 C45 C40 118(2) . . ?
C44 C45 C43 57(3) . 6 ?
C40 C45 C43 157(3) . 6 ?
C44 C45 H45A 121.1 . . ?
C40 C45 H45A 121.1 . . ?
C43 C45 H45A 68.6 6 . ?
C40 C46 H46A 109.5 . . ?
C40 C46 H46B 109.5 . . ?
H46A C46 H46B 109.5 . . ?
C40 C46 H46C 109.5 . . ?
H46A C46 H46C 109.5 . . ?
H46B C46 H46C 109.5 . . ?
C48 C47 C49 118.0(11) . 7_546 ?
C48 C47 H47A 121.0 . . ?
C49 C47 H47A 121.0 7_546 . ?
C47 C48 C49 123.8(16) . . ?
C47 C48 C50 118.4(17) . . ?
C49 C48 C50 117.8(17) . . ?
C47 C48 H48A 118.1 . . ?
C49 C48 H48A 118.1 . . ?
C50 C48 H48A 0.6 . . ?
C48 C49 C47 118.2(11) . 7_546 ?
C48 C49 H49A 120.9 . . ?
C47 C49 H49A 120.9 7_546 . ?
C48 C50 H50A 109.5 . . ?
C48 C50 H50B 109.5 . . ?
H50A C50 H50B 109.5 . . ?
C48 C50 H50C 109.5 . . ?
H50A C50 H50C 109.5 . . ?
H50B C50 H50C 109.5 . . ?
C1 N1 C5 117.2(7) . . ?
C1 N1 Ru1 127.5(5) . . ?
C5 N1 Ru1 115.0(5) . . ?
C6 N2 C7 114.6(6) . . ?
C6 N2 Ru1 111.9(5) . . ?
C7 N2 Ru1 133.1(5) . . ?
C16 N3 C20 115.4(7) . . ?
C16 N3 Ru1 129.0(6) . . ?
C20 N3 Ru1 115.4(5) . . ?
C25 N4 C21 118.3(8) . . ?
C25 N4 Ru1 126.6(6) . . ?
C21 N4 Ru1 115.1(6) . . ?
C26 N5 C30 117.4(7) . . ?
C26 N5 Ru1 127.6(6) . . ?
C30 N5 Ru1 115.0(5) . . ?
C35 N6 C31 118.2(7) . . ?
C35 N6 Ru1 125.6(6) . . ?
C31 N6 Ru1 116.0(5) . . ?
F3 P1 F4 90.2(5) . . ?
F3 P1 F5 89.8(5) . . ?
F4 P1 F5 93.2(5) . . ?
F3 P1 F2 92.5(5) . . ?
F4 P1 F2 177.0(6) . . ?
F5 P1 F2 88.0(5) . . ?
F3 P1 F6 91.8(5) . . ?
F4 P1 F6 88.1(5) . . ?
F5 P1 F6 177.9(5) . . ?
F2 P1 F6 90.6(5) . . ?
F3 P1 F1 177.7(6) . . ?
F4 P1 F1 87.8(5) . . ?
F5 P1 F1 89.0(5) . . ?
F2 P1 F1 89.4(5) . . ?
F6 P1 F1 89.4(5) . . ?
F11 P2 F11 177.3(6) . 6 ?
F11 P2 F7 91.1(3) . . ?
F11 P2 F7 91.1(3) 6 . ?
F11 P2 F10 90.7(3) . . ?
F11 P2 F10 90.7(3) 6 . ?
F7 P2 F10 91.3(5) . . ?
F11 P2 F9 88.9(3) . . ?
F11 P2 F9 88.9(3) 6 . ?
F7 P2 F9 179.9(5) . . ?
F10 P2 F9 88.8(4) . . ?
F11 P2 F8 89.2(3) . . ?
F11 P2 F8 89.2(3) 6 . ?
F7 P2 F8 89.9(4) . . ?
F10 P2 F8 178.8(5) . . ?
F9 P2 F8 90.0(4) . . ?
F14 P3 F14 93.8(7) 2 . ?
F14 P3 F13 91.8(4) 2 . ?
F14 P3 F13 91.0(4) . . ?
F14 P3 F13 91.0(4) 2 2 ?
F14 P3 F13 91.8(4) . 2 ?
F13 P3 F13 176.0(5) . 2 ?
F14 P3 F12 176.9(4) 2 . ?
F14 P3 F12 89.2(4) . . ?
F13 P3 F12 88.7(3) . . ?
F13 P3 F12 88.5(3) 2 . ?
F14 P3 F12 89.2(4) 2 2 ?
F14 P3 F12 176.9(4) . 2 ?
F13 P3 F12 88.5(3) . 2 ?
F13 P3 F12 88.7(3) 2 2 ?
F12 P3 F12 87.8(4) . 2 ?
N5 Ru1 N6 79.6(3) . . ?
N5 Ru1 N1 91.7(3) . . ?
N6 Ru1 N1 96.0(2) . . ?
N5 Ru1 N3 173.1(3) . . ?
N6 Ru1 N3 95.6(2) . . ?
N1 Ru1 N3 93.7(3) . . ?
N5 Ru1 N4 95.2(3) . . ?
N6 Ru1 N4 84.0(2) . . ?
N1 Ru1 N4 173.0(3) . . ?
N3 Ru1 N4 79.4(3) . . ?
N5 Ru1 N2 98.9(3) . . ?
N6 Ru1 N2 175.0(2) . . ?
N1 Ru1 N2 79.3(2) . . ?
N3 Ru1 N2 86.3(2) . . ?
N4 Ru1 N2 101.0(2) . . ?
C9 S1 C10 96.0(5) . . ?
C11 S2 C12 95.8(6) . . ?
C12 S3 C13A 113.7(5) . . ?
C12 S3 C13 91.0(5) . . ?
C13A S3 C13 22.99(6) . . ?
C12 S3 C14A 112.2(5) . . ?
C13A S3 C14A 42.18(14) . . ?
C13 S3 C14A 52.83(16) . . ?

loop_
_geom_bond_atom_site_label_1
_geom_bond_atom_site_label_2
_geom_bond_distance
_geom_bond_site_symmetry_2
_geom_bond_publ_flag
C1 N1 1.356(10) . ?
C1 C2 1.375(11) . ?
C1 H1A 0.9500 . ?
C2 C3 1.384(11) . ?
C2 H2A 0.9500 . ?
C3 C4 1.427(10) . ?
C3 H3A 0.9500 . ?
C4 C5 1.392(10) . ?
C4 C4 1.444(14) 6_545 ?
C5 N1 1.363(9) . ?
C5 C6 1.444(10) . ?
C6 N2 1.360(9) . ?
C6 C6 1.393(14) 6_545 ?
C7 N2 1.365(9) . ?
C7 C8 1.410(11) . ?
C7 C7 1.436(15) 6_545 ?
C8 C9 1.375(12) . ?
C8 H8A 0.9500 . ?
C9 C9 1.407(18) 6_545 ?
C9 S1 1.735(9) . ?
C10 C11 1.324(19) . ?
C10 S1 1.758(7) 6_545 ?
C10 S1 1.758(7) . ?
C11 S2 1.733(8) . ?
C11 S2 1.733(8) 6_545 ?
C12 C12 1.35(3) 6_545 ?
C12 S2 1.752(12) . ?
C12 S3 1.753(12) . ?
C13 C14 1.6713 . ?
C13 S3 1.943(5) . ?
C13 H13A 0.9900 . ?
C13 H13B 0.9900 . ?
C13A C14A 1.5491 . ?
C13A S3 1.831(5) . ?
C13A H13C 0.9900 . ?
C13A H13D 0.9900 . ?
C14 C15 1.5057 . ?
C14 H14A 0.9900 . ?
C14 H14B 0.9900 . ?
C14A C15A 1.4872 . ?
C14A S3 2.299(7) . ?
C14A H14C 0.9900 . ?
C14A H14D 0.9900 . ?
C15A H15A 0.9800 . ?
C15A H15B 0.9800 . ?
C15A H15C 0.9800 . ?
C15 H15D 0.9800 . ?
C15 H15E 0.9800 . ?
C15 H15F 0.9800 . ?
C16 N3 1.352(11) . ?
C16 C17 1.359(12) . ?
C16 H16A 0.9500 . ?
C17 C18 1.359(14) . ?
C17 H17A 0.9500 . ?
C18 C19 1.382(14) . ?
C18 H18A 0.9500 . ?
C19 C20 1.393(12) . ?
C19 H19A 0.9500 . ?
C20 N3 1.377(10) . ?
C20 C21 1.480(12) . ?
C21 N4 1.362(10) . ?
C21 C22 1.375(13) . ?
C22 C23 1.371(15) . ?
C22 H22A 0.9500 . ?
C23 C24 1.378(16) . ?
C23 H23A 0.9500 . ?
C24 C25 1.400(13) . ?
C24 H24A 0.9500 . ?
C25 N4 1.340(11) . ?
C25 H25A 0.9500 . ?
C26 N5 1.335(10) . ?
C26 C27 1.367(12) . ?
C26 H26A 0.9500 . ?
C27 C28 1.400(14) . ?
C27 H27A 0.9500 . ?
C28 C29 1.363(14) . ?
C28 H28A 0.9500 . ?
C29 C30 1.372(12) . ?
C29 H29A 0.9500 . ?
C30 N5 1.377(11) . ?
C30 C31 1.497(12) . ?
C31 N6 1.353(10) . ?
C31 C32 1.378(12) . ?
C32 C33 1.364(14) . ?
C32 H32A 0.9500 . ?
C33 C34 1.370(14) . ?
C33 H33A 0.9500 . ?
C34 C35 1.405(13) . ?
C34 H34A 0.9500 . ?
C35 N6 1.345(10) . ?
C35 H35A 0.9500 . ?
C36 C37 1.46(3) . ?
C36 H36A 0.9800 . ?
C36 H36B 0.9800 . ?
C36 H36C 0.9800 . ?
C37 N7 1.16(3) . ?
C38 C39 1.48(2) . ?
C38 H38A 0.9800 . ?
C38 H38B 0.9800 . ?
C38 H38C 0.9800 . ?
C39 N8 1.094(17) . ?
C40 C40 0.97(5) 6 ?
C40 C45 1.09(3) 6 ?
C40 C41 1.375(19) . ?
C40 C45 1.388(19) . ?
C40 C46 1.40(2) 6 ?
C40 C46 1.40(2) . ?
C41 C42 1.376(18) . ?
C41 H41A 0.9500 . ?
C42 C43 1.367(18) . ?
C42 H42A 0.9500 . ?
C43 C44 1.375(18) . ?
C43 C45 1.87(4) 6 ?
C43 H43A 0.9500 . ?
C44 C45 1.372(17) . ?
C44 H44A 0.9500 . ?
C45 C43 1.87(4) 6 ?
C45 H45A 0.9500 . ?
C46 H46A 0.9800 . ?
C46 H46B 0.9800 . ?
C46 H46C 0.9800 . ?
C47 C48 1.324(17) . ?
C47 C49 1.373(19) 7_546 ?
C47 H47A 0.9500 . ?
C48 C49 1.335(17) . ?
C48 C50 1.492(10) . ?
C48 H48A 0.9500 . ?
C49 C47 1.373(19) 7_546 ?
C49 H49A 0.9500 . ?
C50 H50A 0.9800 . ?
C50 H50B 0.9800 . ?
C50 H50C 0.9800 . ?
F1 P1 1.602(9) . ?
F2 P1 1.573(8) . ?
F3 P1 1.548(8) . ?
F4 P1 1.562(8) . ?
F5 P1 1.569(7) . ?
F6 P1 1.579(8) . ?
F7 P2 1.591(9) . ?
F8 P2 1.606(8) . ?
F9 P2 1.593(8) . ?
F10 P2 1.593(8) . ?
F11 P2 1.590(6) . ?
F12 P3 1.607(6) . ?
F13 P3 1.592(6) . ?
F14 P3 1.573(7) . ?
N1 Ru1 2.050(6) . ?
N2 Ru1 2.090(6) . ?
N3 Ru1 2.051(7) . ?
N4 Ru1 2.071(7) . ?
N5 Ru1 2.041(7) . ?
N6 Ru1 2.041(7) . ?
P2 F11 1.590(6) 6 ?
P3 F14 1.573(7) 2 ?
P3 F13 1.592(6) 2 ?
P3 F12 1.607(6) 2 ?

loop_
_geom_torsion_atom_site_label_1
_geom_torsion_atom_site_label_2
_geom_torsion_atom_site_label_3
_geom_torsion_atom_site_label_4
_geom_torsion
_geom_torsion_site_symmetry_1
_geom_torsion_site_symmetry_2
_geom_torsion_site_symmetry_3
_geom_torsion_site_symmetry_4
_geom_torsion_publ_flag
N1 C1 C2 C3 2.4(12) . . . . ?
C1 C2 C3 C4 -3.3(11) . . . . ?
C2 C3 C4 C5 1.2(10) . . . . ?
C2 C3 C4 C4 178.7(5) . . . 6_545 ?
C3 C4 C5 N1 1.9(11) . . . . ?
C4 C4 C5 N1 -175.7(5) 6_545 . . . ?
C3 C4 C5 C6 179.6(6) . . . . ?
C4 C4 C5 C6 2.0(8) 6_545 . . . ?
N1 C5 C6 N2 -4.5(9) . . . . ?
C4 C5 C6 N2 177.6(7) . . . . ?
N1 C5 C6 C6 175.9(4) . . . 6_545 ?
C4 C5 C6 C6 -2.0(8) . . . 6_545 ?
N2 C7 C8 C9 175.4(8) . . . . ?
C7 C7 C8 C9 -3.8(11) 6_545 . . . ?
C7 C8 C9 C9 3.9(11) . . . 6_545 ?
C7 C8 C9 S1 -176.2(7) . . . . ?
S1 C10 C11 S2 179.1(10) 6_545 . . . ?
S1 C10 C11 S2 -3(2) . . . . ?
S1 C10 C11 S2 3(2) 6_545 . . 6_545 ?
S1 C10 C11 S2 -179.1(10) . . . 6_545 ?
S3 C13 C14 C15 43.53(12) . . . . ?
S3 C13A C14A C15A -172.55(10) . . . . ?
N3 C16 C17 C18 -1.8(15) . . . . ?
C16 C17 C18 C19 1.2(15) . . . . ?
C17 C18 C19 C20 -1.0(15) . . . . ?
C18 C19 C20 N3 1.4(14) . . . . ?
C18 C19 C20 C21 178.5(9) . . . . ?
N3 C20 C21 N4 -0.9(10) . . . . ?
C19 C20 C21 N4 -178.2(8) . . . . ?
N3 C20 C21 C22 176.5(8) . . . . ?
C19 C20 C21 C22 -0.7(14) . . . . ?
N4 C21 C22 C23 1.1(15) . . . . ?
C20 C21 C22 C23 -176.2(9) . . . . ?
C21 C22 C23 C24 3.2(17) . . . . ?
C22 C23 C24 C25 -4.5(16) . . . . ?
C23 C24 C25 N4 1.7(15) . . . . ?
N5 C26 C27 C28 -0.2(14) . . . . ?
C26 C27 C28 C29 -2.2(14) . . . . ?
C27 C28 C29 C30 1.0(15) . . . . ?
C28 C29 C30 N5 2.7(14) . . . . ?
C28 C29 C30 C31 -177.0(9) . . . . ?
C29 C30 C31 N6 174.7(8) . . . . ?
N5 C30 C31 N6 -5.0(10) . . . . ?
C29 C30 C31 C32 -2.9(14) . . . . ?
N5 C30 C31 C32 177.4(8) . . . . ?
N6 C31 C32 C33 -2.5(14) . . . . ?
C30 C31 C32 C33 174.9(8) . . . . ?
C31 C32 C33 C34 -0.3(15) . . . . ?
C32 C33 C34 C35 1.4(15) . . . . ?
C33 C34 C35 N6 0.2(14) . . . . ?
C40 C40 C41 C42 -63(5) 6 . . . ?
C45 C40 C41 C42 9(2) 6 . . . ?
C45 C40 C41 C42 -1(2) . . . . ?
C46 C40 C41 C42 178(2) 6 . . . ?
C46 C40 C41 C42 178(2) . . . . ?
C40 C41 C42 C43 -1(3) . . . . ?
C41 C42 C43 C44 3(5) . . . . ?
C41 C42 C43 C45 -4(3) . . . 6 ?
C42 C43 C44 C45 -1(7) . . . . ?
C45 C43 C44 C45 8.5(19) 6 . . . ?
C43 C44 C45 C40 -1(6) . . . . ?
C43 C44 C45 C43 153(6) . . . 6 ?
C40 C40 C45 C44 163(5) 6 . . . ?
C45 C40 C45 C44 -17(5) 6 . . . ?
C41 C40 C45 C44 3(5) . . . . ?
C46 C40 C45 C44 -177(3) 6 . . . ?
C46 C40 C45 C44 -177(3) . . . . ?
C40 C40 C45 C43 92(9) 6 . . 6 ?
C45 C40 C45 C43 -88(9) 6 . . 6 ?
C41 C40 C45 C43 -68(9) . . . 6 ?
C46 C40 C45 C43 112(9) 6 . . 6 ?
C46 C40 C45 C43 112(9) . . . 6 ?
C49 C47 C48 C49 0.0(19) 7_546 . . . ?
C49 C47 C48 C50 179(3) 7_546 . . . ?
C47 C48 C49 C47 0.0(19) . . . 7_546 ?
C50 C48 C49 C47 -179(3) . . . 7_546 ?
C2 C1 N1 C5 0.7(11) . . . . ?
C2 C1 N1 Ru1 -172.9(6) . . . . ?
C4 C5 N1 C1 -2.9(11) . . . . ?
C6 C5 N1 C1 179.3(6) . . . . ?
C4 C5 N1 Ru1 171.5(6) . . . . ?
C6 C5 N1 Ru1 -6.3(8) . . . . ?
C6 C6 N2 C7 5.4(8) 6_545 . . . ?
C5 C6 N2 C7 -174.1(6) . . . . ?
C6 C6 N2 Ru1 -167.82(15) 6_545 . . . ?
C5 C6 N2 Ru1 12.7(8) . . . . ?
C8 C7 N2 C6 175.5(7) . . . . ?
C7 C7 N2 C6 -5.4(7) 6_545 . . . ?
C8 C7 N2 Ru1 -13.1(11) . . . . ?
C7 C7 N2 Ru1 166.1(3) 6_545 . . . ?
C17 C16 N3 C20 2.1(12) . . . . ?
C17 C16 N3 Ru1 176.4(7) . . . . ?
C19 C20 N3 C16 -1.8(11) . . . . ?
C21 C20 N3 C16 -179.1(7) . . . . ?
C19 C20 N3 Ru1 -176.9(7) . . . . ?
C21 C20 N3 Ru1 5.8(9) . . . . ?
C24 C25 N4 C21 2.5(13) . . . . ?
C24 C25 N4 Ru1 -179.9(7) . . . . ?
C22 C21 N4 C25 -3.9(13) . . . . ?
C20 C21 N4 C25 173.6(7) . . . . ?
C22 C21 N4 Ru1 178.2(7) . . . . ?
C20 C21 N4 Ru1 -4.3(9) . . . . ?
C27 C26 N5 C30 3.8(13) . . . . ?
C27 C26 N5 Ru1 -177.9(7) . . . . ?
C29 C30 N5 C26 -5.0(12) . . . . ?
C31 C30 N5 C26 174.7(7) . . . . ?
C29 C30 N5 Ru1 176.5(6) . . . . ?
C31 C30 N5 Ru1 -3.8(9) . . . . ?
C34 C35 N6 C31 -2.8(12) . . . . ?
C34 C35 N6 Ru1 171.7(6) . . . . ?
C32 C31 N6 C35 4.1(12) . . . . ?
C30 C31 N6 C35 -173.6(7) . . . . ?
C32 C31 N6 Ru1 -170.9(7) . . . . ?
C30 C31 N6 Ru1 11.5(9) . . . . ?
C26 N5 Ru1 N6 -170.8(7) . . . . ?
C30 N5 Ru1 N6 7.5(6) . . . . ?
C26 N5 Ru1 N1 -75.1(7) . . . . ?
C30 N5 Ru1 N1 103.3(6) . . . . ?
C26 N5 Ru1 N3 143(2) . . . . ?
C30 N5 Ru1 N3 -38(3) . . . . ?
C26 N5 Ru1 N4 106.3(7) . . . . ?
C30 N5 Ru1 N4 -75.3(6) . . . . ?
C26 N5 Ru1 N2 4.4(7) . . . . ?
C30 N5 Ru1 N2 -177.3(6) . . . . ?
C35 N6 Ru1 N5 174.8(7) . . . . ?
C31 N6 Ru1 N5 -10.6(6) . . . . ?
C35 N6 Ru1 N1 84.2(7) . . . . ?
C31 N6 Ru1 N1 -101.3(6) . . . . ?
C35 N6 Ru1 N3 -10.1(7) . . . . ?
C31 N6 Ru1 N3 164.4(6) . . . . ?
C35 N6 Ru1 N4 -88.8(7) . . . . ?
C31 N6 Ru1 N4 85.8(6) . . . . ?
C35 N6 Ru1 N2 102(3) . . . . ?
C31 N6 Ru1 N2 -83(3) . . . . ?
C1 N1 Ru1 N5 -77.6(7) . . . . ?
C5 N1 Ru1 N5 108.7(5) . . . . ?
C1 N1 Ru1 N6 2.1(7) . . . . ?
C5 N1 Ru1 N6 -171.6(5) . . . . ?
C1 N1 Ru1 N3 98.1(6) . . . . ?
C5 N1 Ru1 N3 -75.5(5) . . . . ?
C1 N1 Ru1 N4 91(2) . . . . ?
C5 N1 Ru1 N4 -83(2) . . . . ?
C1 N1 Ru1 N2 -176.3(7) . . . . ?
C5 N1 Ru1 N2 10.0(5) . . . . ?
C16 N3 Ru1 N5 142(2) . . . . ?
C20 N3 Ru1 N5 -44(3) . . . . ?
C16 N3 Ru1 N6 96.7(7) . . . . ?
C20 N3 Ru1 N6 -88.9(5) . . . . ?
C16 N3 Ru1 N1 0.4(7) . . . . ?
C20 N3 Ru1 N1 174.7(5) . . . . ?
C16 N3 Ru1 N4 179.5(7) . . . . ?
C20 N3 Ru1 N4 -6.2(5) . . . . ?
C16 N3 Ru1 N2 -78.6(7) . . . . ?
C20 N3 Ru1 N2 95.7(5) . . . . ?
C25 N4 Ru1 N5 3.8(7) . . . . ?
C21 N4 Ru1 N5 -178.5(6) . . . . ?
C25 N4 Ru1 N6 -75.2(7) . . . . ?
C21 N4 Ru1 N6 102.5(6) . . . . ?
C25 N4 Ru1 N1 -164.8(17) . . . . ?
C21 N4 Ru1 N1 13(2) . . . . ?
C25 N4 Ru1 N3 -172.1(7) . . . . ?
C21 N4 Ru1 N3 5.7(5) . . . . ?
C25 N4 Ru1 N2 103.8(7) . . . . ?
C21 N4 Ru1 N2 -78.4(6) . . . . ?
C6 N2 Ru1 N5 -102.1(5) . . . . ?
C7 N2 Ru1 N5 86.3(7) . . . . ?
C6 N2 Ru1 N6 -30(3) . . . . ?
C7 N2 Ru1 N6 158(3) . . . . ?
C6 N2 Ru1 N1 -12.1(5) . . . . ?
C7 N2 Ru1 N1 176.3(7) . . . . ?
C6 N2 Ru1 N3 82.4(5) . . . . ?
C7 N2 Ru1 N3 -89.2(7) . . . . ?
C6 N2 Ru1 N4 160.8(5) . . . . ?
C7 N2 Ru1 N4 -10.8(7) . . . . ?
C8 C9 S1 C10 -177.4(10) . . . . ?
C9 C9 S1 C10 2.5(6) 6_545 . . . ?
C11 C10 S1 C9 177.4(15) . . . . ?
S1 C10 S1 C9 -4.1(10) 6_545 . . . ?
C10 C11 S2 C12 173.7(16) . . . . ?
S2 C11 S2 C12 -9.4(11) 6_545 . . . ?
C12 C12 S2 C11 5.7(7) 6_545 . . . ?
S3 C12 S2 C11 -178.6(9) . . . . ?
C12 C12 S3 C13A -147.5(3) 6_545 . . . ?
S2 C12 S3 C13A 37.1(10) . . . . ?
C12 C12 S3 C13 -143.7(3) 6_545 . . . ?
S2 C12 S3 C13 40.9(8) . . . . ?
C12 C12 S3 C14A 166.50(16) 6_545 . . . ?
S2 C12 S3 C14A -8.9(10) . . . . ?
C14A C13A S3 C12 -97.4(6) . . . . ?
C14A C13A S3 C13 -107.305(17) . . . . ?
C14 C13 S3 C12 -119.0(5) . . . . ?
C14 C13 S3 C13A 51.98(10) . . . . ?
C14 C13 S3 C14A -1.58(9) . . . . ?
C15A C14A S3 C12 119.1(5) . . . . ?
C13A C14A S3 C12 101.4(5) . . . . ?
C15A C14A S3 C13A 17.7(3) . . . . ?
C15A C14A S3 C13 45.6(2) . . . . ?
C13A C14A S3 C13 27.90(4) . . . . ?
